data_4330533
loop_
_publ_author_name
'Zong-Sian Lin'
'Tzung-Wen Chiou'
'Kuan-Yu Liu'
'Chang-Chih Hsieh'
'Jen-Shiang K. Yu'
'Wen-Feng Liaw'

_publ_section_title
;
 A Dinitrosyliron Complex within the Homoleptic Fe(NO)4 Anion: NO as
 Nitroxyl and Nitrosyl Ligands within a Single Structure
;
_journal_name_full 'Inorganic Chemistry'
_journal_page_first 10092
_journal_page_last 10094
_journal_paper_doi 10.1021/ic3018437
_journal_volume 51
_journal_year 2012
_chemical_formula_sum 'C36 H30 Fe N5 O4 P2'
_chemical_formula_weight 714.44
_chemical_name_systematic
; 
 ? 
;
_space_group_IT_number 2
_symmetry_cell_setting triclinic
_symmetry_space_group_name_Hall '-P 1'
_symmetry_space_group_name_H-M 'P -1'
_atom_sites_solution_hydrogens geom
_atom_sites_solution_primary direct
_atom_sites_solution_secondary difmap
_audit_creation_method SHELXL-97
_cell_angle_alpha 72.133(2)
_cell_angle_beta 80.266(2)
_cell_angle_gamma 87.330(2)
_cell_formula_units_Z 2
_cell_length_a 9.8887(4)
_cell_length_b 11.7543(5)
_cell_length_c 16.4900(6)
_cell_measurement_reflns_used 9925
_cell_measurement_temperature 100(2)
_cell_measurement_theta_max 28.14
_cell_measurement_theta_min 2.55
_cell_volume 1797.98(13)
_computing_cell_refinement 'Bruker SAINT'
_computing_data_collection 'Bruker APEX2'
_computing_data_reduction 'Bruker SAINT'
_computing_molecular_graphics 'Bruker SHELXTL'
_computing_publication_material 'Bruker SHELXTL'
_computing_structure_refinement 'SHELXL-97 (Sheldrick, 2008)'
_computing_structure_solution 'SHELXS-97 (Sheldrick, 2008)'
_diffrn_ambient_temperature 100(2)
_diffrn_measured_fraction_theta_full 0.989
_diffrn_measured_fraction_theta_max 0.989
_diffrn_measurement_device_type 'Bruker APEX-II CCD'
_diffrn_measurement_method '\f and \w scans'
_diffrn_radiation_monochromator graphite
_diffrn_radiation_source 'fine-focus sealed tube'
_diffrn_radiation_type MoK\a
_diffrn_radiation_wavelength 0.71073
_diffrn_reflns_av_R_equivalents 0.0234
_diffrn_reflns_av_sigmaI/netI 0.0252
_diffrn_reflns_limit_h_max 5
_diffrn_reflns_limit_h_min -11
_diffrn_reflns_limit_k_max 13
_diffrn_reflns_limit_k_min -13
_diffrn_reflns_limit_l_max 19
_diffrn_reflns_limit_l_min -19
_diffrn_reflns_number 23839
_diffrn_reflns_theta_full 25.02
_diffrn_reflns_theta_max 25.02
_diffrn_reflns_theta_min 1.31
_exptl_absorpt_coefficient_mu 0.553
_exptl_absorpt_correction_T_max 0.7457
_exptl_absorpt_correction_T_min 0.6827
_exptl_absorpt_correction_type multi-scan
_exptl_absorpt_process_details 'SADABS V2008/1 (Bruker AXS)'
_exptl_crystal_colour 'light red-brown'
_exptl_crystal_density_diffrn 1.320
_exptl_crystal_description columnar
_exptl_crystal_F_000 738
_exptl_crystal_size_max 0.37
_exptl_crystal_size_mid 0.12
_exptl_crystal_size_min 0.10
_refine_diff_density_max 1.429
_refine_diff_density_min -0.590
_refine_diff_density_rms 0.101
_refine_ls_extinction_method none
_refine_ls_goodness_of_fit_ref 1.066
_refine_ls_hydrogen_treatment constr
_refine_ls_matrix_type full
_refine_ls_number_parameters 449
_refine_ls_number_reflns 6269
_refine_ls_number_restraints 266
_refine_ls_restrained_S_all 1.355
_refine_ls_R_factor_all 0.0997
_refine_ls_R_factor_gt 0.0771
_refine_ls_shift/su_max 0.002
_refine_ls_shift/su_mean 0.000
_refine_ls_structure_factor_coef Fsqd
_refine_ls_weighting_details 'calc w=1/[\s^2^(Fo^2^)+(0.1425P)^2^+3.1510P] where P=(Fo^2^+2Fc^2^)/3'
_refine_ls_weighting_scheme calc
_refine_ls_wR_factor_gt 0.2299
_refine_ls_wR_factor_ref 0.2569
_reflns_number_gt 4686
_reflns_number_total 6269
_reflns_threshold_expression >2sigma(I)
_cod_data_source_file ic3018437_si_001.cif
_cod_data_source_block 2
_cod_original_cell_volume 1797.98(12)
_cod_database_code 4330533

loop_
_symmetry_equiv_pos_as_xyz
'x, y, z'
'-x, -y, -z'

loop_
_atom_site_label
_atom_site_type_symbol
_atom_site_fract_x
_atom_site_fract_y
_atom_site_fract_z
_atom_site_U_iso_or_equiv
_atom_site_adp_type
_atom_site_occupancy
_atom_site_symmetry_multiplicity
_atom_site_calc_flag
_atom_site_refinement_flags
_atom_site_disorder_assembly
_atom_site_disorder_group
Fe1 Fe 1.13477(14) 1.12427(12) 0.21487(9) 0.0853(5) Uani 1 1 d DU . .
N1 N 1.2731(8) 1.1391(6) 0.2592(5) 0.0859(19) Uani 1 1 d DU A .
O1 O 1.3860(8) 1.1428(7) 0.2718(6) 0.117(2) Uani 1 1 d DU . .
N2 N 1.1821(8) 1.0908(6) 0.1196(5) 0.0864(19) Uani 1 1 d DU A .
O2 O 1.2490(10) 1.0761(8) 0.0592(5) 0.127(3) Uani 1 1 d DU . .
N3 N 0.9759(12) 1.2373(10) 0.2134(11) 0.088(3) Uani 0.569(7) 1 d PDU A 1
O3 O 1.0155(9) 1.3413(6) 0.1471(6) 0.0592(16) Uani 0.569(7) 1 d PDU A 1
N4 N 1.0295(13) 0.9683(9) 0.2792(8) 0.095(3) Uani 0.652(9) 1 d PDU A 1
O4 O 0.9676(10) 0.9655(9) 0.3546(6) 0.089(2) Uani 0.652(9) 1 d PDU A 1
N3' N 1.0117(15) 1.2667(14) 0.1872(14) 0.088(3) Uani 0.431(7) 1 d PDU A 2
O3' O 1.1187(11) 1.3414(8) 0.1205(7) 0.0592(16) Uani 0.431(7) 1 d PDU A 2
N4' N 1.019(3) 0.9948(16) 0.3024(12) 0.095(3) Uani 0.348(9) 1 d PDU A 2
O4' O 0.9931(19) 1.0362(18) 0.3751(10) 0.089(2) Uani 0.348(9) 1 d PDU A 2
N5 N 0.3598(5) 0.7282(4) 0.2747(3) 0.0429(11) Uani 1 1 d U . .
P1 P 0.49248(13) 0.76551(11) 0.30183(8) 0.0348(4) Uani 1 1 d U . .
P2 P 0.31528(14) 0.62375(12) 0.24282(9) 0.0366(4) Uani 1 1 d U . .
C1 C 0.5683(6) 0.8980(5) 0.2227(4) 0.0411(12) Uani 1 1 d U . .
C2 C 0.6758(7) 0.9562(6) 0.2379(5) 0.0620(18) Uani 1 1 d U . .
H2A H 0.7116 0.9258 0.2889 0.074 Uiso 1 1 calc R . .
C3 C 0.7294(8) 1.0600(7) 0.1764(6) 0.080(2) Uani 1 1 d U . .
H3A H 0.8014 1.0990 0.1866 0.096 Uiso 1 1 d . . .
C4 C 0.6774(10) 1.1056(7) 0.1021(6) 0.082(2) Uani 1 1 d U . .
H4A H 0.7153 1.1746 0.0607 0.098 Uiso 1 1 calc R . .
C5 C 0.5679(11) 1.0494(7) 0.0878(5) 0.084(2) Uani 1 1 d U . .
H5A H 0.5311 1.0817 0.0373 0.100 Uiso 1 1 calc R . .
C6 C 0.5132(8) 0.9468(6) 0.1473(4) 0.0616(17) Uani 1 1 d U . .
H6A H 0.4394 0.9097 0.1374 0.074 Uiso 1 1 calc R . .
C7 C 0.6200(5) 0.6506(5) 0.3176(3) 0.0377(11) Uani 1 1 d U . .
C8 C 0.5900(6) 0.5467(5) 0.3851(4) 0.0453(13) Uani 1 1 d U . .
H8A H 0.5100 0.5414 0.4249 0.054 Uiso 1 1 calc R . .
C9 C 0.6779(7) 0.4506(5) 0.3938(4) 0.0523(15) Uani 1 1 d U . .
H9A H 0.6573 0.3815 0.4400 0.063 Uiso 1 1 calc R . .
C10 C 0.7935(7) 0.4560(6) 0.3359(5) 0.0635(18) Uani 1 1 d U . .
H10A H 0.8516 0.3905 0.3416 0.076 Uiso 1 1 calc R . .
C11 C 0.8246(7) 0.5581(7) 0.2690(5) 0.074(2) Uani 1 1 d U . .
H11A H 0.9048 0.5618 0.2296 0.089 Uiso 1 1 calc R . .
C12 C 0.7382(6) 0.6569(6) 0.2587(5) 0.0598(17) Uani 1 1 d U . .
H12A H 0.7601 0.7261 0.2128 0.072 Uiso 1 1 calc R . .
C13 C 0.4472(6) 0.8012(5) 0.4013(3) 0.0413(12) Uani 1 1 d U . .
C14 C 0.3151(7) 0.8415(5) 0.4218(4) 0.0559(15) Uani 1 1 d U . .
H14A H 0.2509 0.8455 0.3858 0.067 Uiso 1 1 calc R . .
C15 C 0.2792(10) 0.8758(6) 0.4958(5) 0.078(2) Uani 1 1 d U . .
H15A H 0.1909 0.9026 0.5096 0.094 Uiso 1 1 calc R . .
C16 C 0.3760(12) 0.8700(7) 0.5494(5) 0.087(3) Uani 1 1 d U . .
H16A H 0.3520 0.8927 0.5992 0.104 Uiso 1 1 calc R . .
C17 C 0.5062(11) 0.8309(7) 0.5290(5) 0.080(2) Uani 1 1 d U . .
H17A H 0.5704 0.8273 0.5649 0.096 Uiso 1 1 calc R . .
C18 C 0.5427(8) 0.7968(6) 0.4546(4) 0.0593(16) Uani 1 1 d U . .
H18A H 0.6315 0.7709 0.4407 0.071 Uiso 1 1 calc R . .
C19 C 0.2327(5) 0.5038(5) 0.3319(4) 0.0399(12) Uani 1 1 d U . .
C20 C 0.2109(6) 0.5139(6) 0.4143(4) 0.0513(14) Uani 1 1 d U . .
H20A H 0.2385 0.5826 0.4238 0.062 Uiso 1 1 calc R . .
C21 C 0.1472(7) 0.4208(7) 0.4834(4) 0.0646(18) Uani 1 1 d U . .
H21A H 0.1325 0.4276 0.5390 0.078 Uiso 1 1 calc R . .
C22 C 0.1063(8) 0.3195(7) 0.4696(5) 0.0679(19) Uani 1 1 d U . .
H22A H 0.0653 0.2571 0.5159 0.082 Uiso 1 1 calc R . .
C23 C 0.1256(8) 0.3101(6) 0.3882(5) 0.0667(19) Uani 1 1 d U . .
H23A H 0.0965 0.2416 0.3790 0.080 Uiso 1 1 calc R . .
C24 C 0.1882(7) 0.4019(6) 0.3188(4) 0.0581(16) Uani 1 1 d U . .
H24A H 0.2003 0.3950 0.2633 0.070 Uiso 1 1 calc R . .
C25 C 0.1942(5) 0.6833(5) 0.1709(4) 0.0420(12) Uani 1 1 d U . .
C26 C 0.1249(7) 0.7868(6) 0.1740(5) 0.0596(16) Uani 1 1 d U . .
H26A H 0.1423 0.8273 0.2115 0.072 Uiso 1 1 calc R . .
C27 C 0.0286(8) 0.8291(7) 0.1197(6) 0.075(2) Uani 1 1 d U . .
H27A H -0.0176 0.8997 0.1201 0.090 Uiso 1 1 calc R . .
C28 C 0.0005(8) 0.7680(8) 0.0653(5) 0.073(2) Uani 1 1 d U . .
H28A H -0.0646 0.7974 0.0296 0.088 Uiso 1 1 calc R . .
C29 C 0.0675(7) 0.6651(8) 0.0637(4) 0.0672(18) Uani 1 1 d U . .
H29A H 0.0470 0.6234 0.0276 0.081 Uiso 1 1 calc R . .
C30 C 0.1654(6) 0.6226(6) 0.1153(4) 0.0518(14) Uani 1 1 d U . .
H30A H 0.2127 0.5531 0.1131 0.062 Uiso 1 1 calc R . .
C31 C 0.4520(6) 0.5620(5) 0.1827(4) 0.0445(13) Uani 1 1 d U . .
C32 C 0.5079(7) 0.6320(7) 0.1007(5) 0.0662(18) Uani 1 1 d U . .
H32A H 0.4707 0.7064 0.0766 0.079 Uiso 1 1 calc R . .
C33 C 0.6182(10) 0.5910(10) 0.0551(6) 0.093(3) Uani 1 1 d U . .
H33A H 0.6550 0.6378 -0.0002 0.112 Uiso 1 1 calc R . .
C34 C 0.6737(10) 0.4841(11) 0.0894(7) 0.102(3) Uani 1 1 d U . .
H34A H 0.7497 0.4584 0.0582 0.122 Uiso 1 1 calc R . .
C35 C 0.6199(10) 0.4137(9) 0.1688(7) 0.092(3) Uani 1 1 d U . .
H35A H 0.6575 0.3389 0.1911 0.110 Uiso 1 1 calc R . .
C36 C 0.5089(8) 0.4521(6) 0.2174(5) 0.0623(17) Uani 1 1 d U . .
H36A H 0.4734 0.4043 0.2726 0.075 Uiso 1 1 calc R . .

loop_
_atom_site_aniso_label
_atom_site_aniso_U_11
_atom_site_aniso_U_22
_atom_site_aniso_U_33
_atom_site_aniso_U_23
_atom_site_aniso_U_13
_atom_site_aniso_U_12
Fe1 0.0814(9) 0.0830(9) 0.1040(10) -0.0387(7) -0.0341(7) 0.0174(7)
N1 0.087(5) 0.083(5) 0.096(5) -0.039(4) -0.022(4) 0.012(4)
O1 0.087(5) 0.131(6) 0.158(7) -0.069(5) -0.047(5) 0.012(4)
N2 0.098(6) 0.066(4) 0.106(5) -0.029(4) -0.047(4) 0.020(4)
O2 0.142(7) 0.142(7) 0.108(5) -0.051(5) -0.040(5) 0.046(6)
N3 0.049(5) 0.071(5) 0.126(8) -0.025(5) 0.030(5) -0.018(4)
O3 0.059(4) 0.033(3) 0.087(5) -0.022(3) -0.006(4) -0.002(3)
N4 0.092(5) 0.081(5) 0.139(6) -0.087(4) 0.007(5) 0.001(4)
O4 0.079(5) 0.098(6) 0.088(5) -0.030(4) -0.001(4) -0.015(4)
N3' 0.049(5) 0.071(5) 0.126(8) -0.025(5) 0.030(5) -0.018(4)
O3' 0.059(4) 0.033(3) 0.087(5) -0.022(3) -0.006(4) -0.002(3)
N4' 0.092(5) 0.081(5) 0.139(6) -0.087(4) 0.007(5) 0.001(4)
O4' 0.079(5) 0.098(6) 0.088(5) -0.030(4) -0.001(4) -0.015(4)
N5 0.034(2) 0.037(2) 0.057(3) -0.014(2) -0.007(2) -0.0013(18)
P1 0.0305(7) 0.0318(7) 0.0378(7) -0.0058(5) -0.0025(5) -0.0026(5)
P2 0.0306(7) 0.0340(7) 0.0430(8) -0.0089(6) -0.0041(6) -0.0015(5)
C1 0.039(3) 0.032(3) 0.045(3) -0.006(2) 0.000(2) -0.003(2)
C2 0.052(4) 0.048(4) 0.077(4) 0.000(3) -0.019(3) -0.013(3)
C3 0.054(4) 0.052(4) 0.119(7) -0.007(4) -0.005(4) -0.022(3)
C4 0.089(6) 0.047(4) 0.080(5) 0.010(4) 0.016(4) -0.017(4)
C5 0.122(7) 0.058(4) 0.055(4) 0.006(3) -0.011(4) -0.020(4)
C6 0.079(5) 0.052(4) 0.049(3) -0.004(3) -0.014(3) -0.015(3)
C7 0.033(3) 0.037(3) 0.039(3) -0.006(2) -0.005(2) 0.001(2)
C8 0.043(3) 0.046(3) 0.040(3) -0.006(2) -0.001(2) 0.002(2)
C9 0.056(4) 0.045(3) 0.048(3) -0.004(3) -0.009(3) 0.006(3)
C10 0.052(4) 0.054(4) 0.079(5) -0.015(3) -0.009(3) 0.017(3)
C11 0.047(4) 0.070(4) 0.084(5) -0.008(4) 0.018(3) 0.015(3)
C12 0.038(3) 0.054(4) 0.065(4) 0.004(3) 0.009(3) 0.002(3)
C13 0.048(3) 0.033(3) 0.040(3) -0.009(2) -0.003(2) -0.002(2)
C14 0.064(4) 0.042(3) 0.056(4) -0.014(3) 0.002(3) 0.008(3)
C15 0.098(6) 0.052(4) 0.072(5) -0.020(4) 0.017(4) 0.013(4)
C16 0.139(8) 0.061(5) 0.064(5) -0.036(4) 0.006(5) -0.005(5)
C17 0.115(6) 0.076(5) 0.059(4) -0.031(4) -0.019(4) -0.012(5)
C18 0.065(4) 0.060(4) 0.056(4) -0.022(3) -0.011(3) -0.003(3)
C19 0.033(3) 0.038(3) 0.045(3) -0.008(2) -0.006(2) -0.001(2)
C20 0.044(3) 0.053(3) 0.054(3) -0.015(3) 0.001(3) -0.012(3)
C21 0.059(4) 0.076(5) 0.051(4) -0.010(3) 0.003(3) -0.014(3)
C22 0.056(4) 0.061(4) 0.066(4) 0.011(3) -0.005(3) -0.017(3)
C23 0.076(5) 0.042(3) 0.075(4) -0.004(3) -0.014(4) -0.017(3)
C24 0.066(4) 0.050(3) 0.057(4) -0.012(3) -0.009(3) -0.015(3)
C25 0.031(3) 0.042(3) 0.046(3) -0.004(2) -0.002(2) -0.003(2)
C26 0.047(4) 0.052(4) 0.078(5) -0.016(3) -0.017(3) 0.004(3)
C27 0.061(4) 0.058(4) 0.092(6) 0.000(4) -0.021(4) 0.013(3)
C28 0.051(4) 0.093(5) 0.060(4) 0.003(4) -0.019(3) -0.002(4)
C29 0.056(4) 0.093(5) 0.048(4) -0.010(4) -0.015(3) -0.005(4)
C30 0.047(3) 0.060(4) 0.048(3) -0.014(3) -0.008(3) -0.005(3)
C31 0.036(3) 0.046(3) 0.053(3) -0.019(3) -0.005(2) 0.001(2)
C32 0.053(4) 0.075(5) 0.062(4) -0.016(3) 0.007(3) 0.001(3)
C33 0.076(6) 0.123(7) 0.071(5) -0.034(5) 0.021(4) 0.004(5)
C34 0.076(6) 0.139(8) 0.103(6) -0.070(6) 0.005(5) 0.033(6)
C35 0.088(6) 0.090(6) 0.110(6) -0.056(5) -0.014(5) 0.041(5)
C36 0.064(4) 0.055(4) 0.073(4) -0.027(3) -0.013(3) 0.016(3)

loop_
_atom_type_symbol
_atom_type_description
_atom_type_scat_dispersion_real
_atom_type_scat_dispersion_imag
_atom_type_scat_source
C C 0.0033 0.0016 'International Tables Vol C Tables 4.2.6.8 and 6.1.1.4'
H H 0.0000 0.0000 'International Tables Vol C Tables 4.2.6.8 and 6.1.1.4'
N N 0.0061 0.0033 'International Tables Vol C Tables 4.2.6.8 and 6.1.1.4'
O O 0.0106 0.0060 'International Tables Vol C Tables 4.2.6.8 and 6.1.1.4'
P P 0.1023 0.0942 'International Tables Vol C Tables 4.2.6.8 and 6.1.1.4'
Fe Fe 0.3463 0.8444 'International Tables Vol C Tables 4.2.6.8 and 6.1.1.4'

loop_
_geom_angle_atom_site_label_1
_geom_angle_atom_site_label_2
_geom_angle_atom_site_label_3
_geom_angle
N1 Fe1 N2 111.7(4)
N1 Fe1 N4' 106.4(8)
N2 Fe1 N4' 111.2(6)
N1 Fe1 N3 121.3(6)
N2 Fe1 N3 113.6(6)
N4' Fe1 N3 90.0(8)
N1 Fe1 N3' 116.4(7)
N2 Fe1 N3' 105.5(7)
N4' Fe1 N3' 105.6(8)
N3 Fe1 N3' 15.7(4)
N1 Fe1 N4 112.6(5)
N2 Fe1 N4 95.5(4)
N4' Fe1 N4 15.8(5)
N3 Fe1 N4 98.2(5)
N3' Fe1 N4 113.0(6)
O1 N1 Fe1 163.0(7)
O2 N2 Fe1 160.9(8)
O3 N3 Fe1 106.8(7)
O4 N4 Fe1 113.2(7)
O3' N3' Fe1 93.4(7)
O4' N4' Fe1 103.2(11)
P1 N5 P2 137.0(3)
N5 P1 C7 113.4(2)
N5 P1 C1 110.7(3)
C7 P1 C1 108.7(3)
N5 P1 C13 109.7(3)
C7 P1 C13 107.5(3)
C1 P1 C13 106.5(3)
N5 P2 C25 107.9(3)
N5 P2 C31 114.9(3)
C25 P2 C31 105.9(3)
N5 P2 C19 111.2(3)
C25 P2 C19 108.1(2)
C31 P2 C19 108.4(3)
C2 C1 C6 119.5(5)
C2 C1 P1 121.0(5)
C6 C1 P1 119.4(5)
C3 C2 C1 119.4(7)
C3 C2 H2A 120.3
C1 C2 H2A 120.3
C4 C3 C2 120.8(7)
C4 C3 H3A 119.8
C2 C3 H3A 119.4
C3 C4 C5 119.9(6)
C3 C4 H4A 120.1
C5 C4 H4A 120.1
C6 C5 C4 120.5(8)
C6 C5 H5A 119.7
C4 C5 H5A 119.7
C5 C6 C1 119.9(7)
C5 C6 H6A 120.1
C1 C6 H6A 120.1
C12 C7 C8 119.2(5)
C12 C7 P1 121.9(4)
C8 C7 P1 118.4(4)
C9 C8 C7 120.4(5)
C9 C8 H8A 119.8
C7 C8 H8A 119.8
C10 C9 C8 120.6(6)
C10 C9 H9A 119.7
C8 C9 H9A 119.7
C9 C10 C11 119.6(6)
C9 C10 H10A 120.2
C11 C10 H10A 120.2
C10 C11 C12 121.1(6)
C10 C11 H11A 119.4
C12 C11 H11A 119.4
C7 C12 C11 119.0(6)
C7 C12 H12A 120.5
C11 C12 H12A 120.5
C18 C13 C14 119.7(6)
C18 C13 P1 121.5(5)
C14 C13 P1 118.6(5)
C15 C14 C13 120.0(7)
C15 C14 H14A 120.0
C13 C14 H14A 120.0
C14 C15 C16 119.8(8)
C14 C15 H15A 120.1
C16 C15 H15A 120.1
C17 C16 C15 120.2(7)
C17 C16 H16A 119.9
C15 C16 H16A 119.9
C16 C17 C18 120.2(8)
C16 C17 H17A 119.9
C18 C17 H17A 119.9
C13 C18 C17 120.1(7)
C13 C18 H18A 119.9
C17 C18 H18A 119.9
C20 C19 C24 119.2(5)
C20 C19 P2 119.9(4)
C24 C19 P2 120.9(5)
C19 C20 C21 119.9(6)
C19 C20 H20A 120.0
C21 C20 H20A 120.0
C22 C21 C20 120.1(7)
C22 C21 H21A 119.9
C20 C21 H21A 119.9
C23 C22 C21 120.0(6)
C23 C22 H22A 120.0
C21 C22 H22A 120.0
C22 C23 C24 120.5(6)
C22 C23 H23A 119.7
C24 C23 H23A 119.7
C19 C24 C23 120.1(6)
C19 C24 H24A 120.0
C23 C24 H24A 120.0
C26 C25 C30 120.1(6)
C26 C25 P2 119.5(5)
C30 C25 P2 120.4(4)
C25 C26 C27 118.4(7)
C25 C26 H26A 120.8
C27 C26 H26A 120.8
C28 C27 C26 120.9(7)
C28 C27 H27A 119.5
C26 C27 H27A 119.5
C29 C28 C27 120.3(7)
C29 C28 H28A 119.9
C27 C28 H28A 119.9
C28 C29 C30 120.0(7)
C28 C29 H29A 120.0
C30 C29 H29A 120.0
C29 C30 C25 120.2(7)
C29 C30 H30A 119.9
C25 C30 H30A 119.9
C36 C31 C32 119.2(6)
C36 C31 P2 122.5(5)
C32 C31 P2 118.1(5)
C33 C32 C31 119.7(8)
C33 C32 H32A 120.1
C31 C32 H32A 120.1
C34 C33 C32 120.8(9)
C34 C33 H33A 119.6
C32 C33 H33A 119.6
C33 C34 C35 120.5(8)
C33 C34 H34A 119.7
C35 C34 H34A 119.7
C34 C35 C36 120.5(9)
C34 C35 H35A 119.7
C36 C35 H35A 119.7
C31 C36 C35 119.2(8)
C31 C36 H36A 120.4
C35 C36 H36A 120.4

loop_
_geom_bond_atom_site_label_1
_geom_bond_atom_site_label_2
_geom_bond_distance
Fe1 N1 1.696(7)
Fe1 N2 1.719(8)
Fe1 N4' 1.991(15)
Fe1 N3 2.008(11)
Fe1 N3' 2.005(14)
Fe1 N4 2.045(10)
N1 O1 1.174(8)
N2 O2 1.154(9)
N3 O3 1.386(12)
N4 O4 1.280(12)
N3' O3' 1.484(15)
N4' O4' 1.407(17)
N5 P1 1.577(5)
N5 P2 1.582(5)
P1 C7 1.794(5)
P1 C1 1.795(5)
P1 C13 1.795(5)
P2 C25 1.795(6)
P2 C31 1.799(6)
P2 C19 1.801(5)
C1 C2 1.386(8)
C1 C6 1.391(9)
C2 C3 1.385(10)
C2 H2A 0.9300
C3 C4 1.356(13)
C3 H3A 0.9292
C4 C5 1.383(13)
C4 H4A 0.9300
C5 C6 1.364(10)
C5 H5A 0.9300
C6 H6A 0.9300
C7 C12 1.376(8)
C7 C8 1.381(8)
C8 C9 1.379(8)
C8 H8A 0.9300
C9 C10 1.351(9)
C9 H9A 0.9300
C10 C11 1.363(10)
C10 H10A 0.9300
C11 C12 1.395(10)
C11 H11A 0.9300
C12 H12A 0.9300
C13 C18 1.384(9)
C13 C14 1.392(9)
C14 C15 1.385(10)
C14 H14A 0.9300
C15 C16 1.395(13)
C15 H15A 0.9300
C16 C17 1.370(13)
C16 H16A 0.9300
C17 C18 1.391(10)
C17 H17A 0.9300
C18 H18A 0.9300
C19 C20 1.380(8)
C19 C24 1.384(8)
C20 C21 1.397(9)
C20 H20A 0.9300
C21 C22 1.369(10)
C21 H21A 0.9300
C22 C23 1.362(11)
C22 H22A 0.9300
C23 C24 1.386(9)
C23 H23A 0.9300
C24 H24A 0.9300
C25 C26 1.379(9)
C25 C30 1.392(8)
C26 C27 1.388(10)
C26 H26A 0.9300
C27 C28 1.376(11)
C27 H27A 0.9300
C28 C29 1.356(12)
C28 H28A 0.9300
C29 C30 1.374(9)
C29 H29A 0.9300
C30 H30A 0.9300
C31 C36 1.378(9)
C31 C32 1.385(9)
C32 C33 1.372(11)
C32 H32A 0.9300
C33 C34 1.343(14)
C33 H33A 0.9300
C34 C35 1.350(14)
C34 H34A 0.9300
C35 C36 1.389(11)
C35 H35A 0.9300
C36 H36A 0.9300
